data_2232823
loop_
_publ_author_name
'Starosta, Wojciech'
'Leciejewicz, Janusz'

_publ_section_title
;
 <i>catena</i>-Poly[[(6-carboxypyrazine-2-carboxylato)lithium]-\m-aqua]
;
_journal_coeditor_code KP2364
_journal_issue 12
_journal_name_full 'Acta Crystallographica Section E'
_journal_page_first m1708
_journal_page_last m1709
_journal_paper_doi 10.1107/S1600536811046198
_journal_volume 67
_journal_year 2011
_chemical_formula_iupac '[Li(C6 H3 N2 O4) (H2 O)]'
_chemical_formula_moiety 'C6 H5 Li N2 O5'
_chemical_formula_sum 'C6 H5 Li N2 O5'
_chemical_formula_weight 192.06
_chemical_name_systematic
;
<i>catena</i>-Poly[[(6-carboxypyrazine-2-carboxylato)lithium]-\m-aqua]
;
_space_group_IT_number 11
_symmetry_cell_setting monoclinic
_symmetry_space_group_name_Hall '-P 2yb'
_symmetry_space_group_name_H-M 'P 1 21/m 1'
_atom_sites_solution_hydrogens geom
_atom_sites_solution_primary direct
_atom_sites_solution_secondary difmap
_audit_creation_method SHELXL-97
_cell_angle_alpha 90.00
_cell_angle_beta 97.86(3)
_cell_angle_gamma 90.00
_cell_formula_units_Z 2
_cell_length_a 3.5346(7)
_cell_length_b 12.519(3)
_cell_length_c 8.3583(17)
_cell_measurement_reflns_used 25
_cell_measurement_temperature 293(2)
_cell_measurement_theta_max 15
_cell_measurement_theta_min 6
_cell_volume 366.38(14)
_computing_cell_refinement 'KM-4 Software (Kuma, 1996)'
_computing_data_collection 'KM-4 Software (Kuma, 1996)'
_computing_data_reduction 'DATAPROC (Kuma, 2001)'
_computing_molecular_graphics 'SHELXTL (Sheldrick, 2008)'
_computing_publication_material 'SHELXTL (Sheldrick, 2008)'
_computing_structure_refinement 'SHELXL97 (Sheldrick, 2008)'
_computing_structure_solution 'SHELXS97 (Sheldrick, 2008)'
_diffrn_ambient_temperature 293(2)
_diffrn_measured_fraction_theta_full 0.994
_diffrn_measured_fraction_theta_max 0.994
_diffrn_measurement_device_type 'Kuma KM-4 four-circle'
_diffrn_measurement_method 'Profile data from \w/2\q'
_diffrn_radiation_monochromator graphite
_diffrn_radiation_source 'fine-focus sealed tube'
_diffrn_radiation_type MoK\a
_diffrn_radiation_wavelength 0.71073
_diffrn_reflns_av_R_equivalents 0.0266
_diffrn_reflns_av_sigmaI/netI 0.0264
_diffrn_reflns_limit_h_max 4
_diffrn_reflns_limit_h_min 0
_diffrn_reflns_limit_k_max 0
_diffrn_reflns_limit_k_min -17
_diffrn_reflns_limit_l_max 11
_diffrn_reflns_limit_l_min -11
_diffrn_reflns_number 1262
_diffrn_reflns_theta_full 30.06
_diffrn_reflns_theta_max 30.06
_diffrn_reflns_theta_min 2.95
_diffrn_standards_decay_% 1.27
_diffrn_standards_interval_count 200
_diffrn_standards_number 3
_exptl_absorpt_coefficient_mu 0.151
_exptl_absorpt_correction_T_max 0.97312
_exptl_absorpt_correction_T_min 0.95417
_exptl_absorpt_correction_type analytical
_exptl_absorpt_process_details '(<i>CrysAlis RED</i>; Oxford Diffraction, 2008)'
_exptl_crystal_colour colourless
_exptl_crystal_density_diffrn 1.741
_exptl_crystal_density_method 'not measured'
_exptl_crystal_description plates
_exptl_crystal_F_000 196
_exptl_crystal_size_max 0.312
_exptl_crystal_size_mid 0.224
_exptl_crystal_size_min 0.084
_refine_diff_density_max 0.383
_refine_diff_density_min -0.314
_refine_ls_extinction_method none
_refine_ls_goodness_of_fit_ref 1.086
_refine_ls_hydrogen_treatment mixed
_refine_ls_matrix_type full
_refine_ls_number_parameters 75
_refine_ls_number_reflns 1106
_refine_ls_number_restraints 2
_refine_ls_restrained_S_all 1.085
_refine_ls_R_factor_all 0.0880
_refine_ls_R_factor_gt 0.0539
_refine_ls_shift/su_max 0.000
_refine_ls_shift/su_mean 0.000
_refine_ls_structure_factor_coef Fsqd
_refine_ls_weighting_details 'calc w=1/[\s^2^(Fo^2^)+(0.1039P)^2^+0.0995P] where P=(Fo^2^+2Fc^2^)/3'
_refine_ls_weighting_scheme calc
_refine_ls_wR_factor_gt 0.1488
_refine_ls_wR_factor_ref 0.1705
_reflns_number_gt 729
_reflns_number_total 1106
_reflns_threshold_expression I>2sigma(I)
_cod_data_source_file kp2364.cif
_cod_data_source_block I
_cod_original_cell_volume 366.37(13)
_cod_original_sg_symbol_H-M 'P 21/m'
_cod_database_code 2232823
_cod_database_fobs_code 2232823

loop_
_symmetry_equiv_pos_as_xyz
'x, y, z'
'-x, y+1/2, -z'
'-x, -y, -z'
'x, -y-1/2, z'

loop_
_atom_site_type_symbol
_atom_site_label
_atom_site_fract_x
_atom_site_fract_y
_atom_site_fract_z
_atom_site_U_iso_or_equiv
_atom_site_adp_type
_atom_site_calc_flag
_atom_site_refinement_flags
_atom_site_occupancy
_atom_site_symmetry_multiplicity
N N1 0.2901(6) 0.7500 0.2305(2) 0.0216(4) Uani d S 1 2
O O1 0.4179(5) 0.57853(10) 0.07619(15) 0.0333(4) Uani d . 1 1
C C2 0.2425(5) 0.65866(13) 0.30619(19) 0.0216(4) Uani d . 1 1
N N2 0.0883(7) 0.7500 0.5385(2) 0.0297(5) Uani d S 1 2
O O2 0.2587(5) 0.47052(12) 0.27081(17) 0.0371(4) Uani d . 1 1
C C3 0.1409(5) 0.65888(14) 0.4618(2) 0.0269(4) Uani d . 1 1
H H3 0.1092 0.5942 0.5130 0.032 Uiso calc R 1 1
C C7 0.3068(5) 0.55822(14) 0.2144(2) 0.0245(4) Uani d . 1 1
O O3 0.8304(9) 0.7500 -0.1306(3) 0.0572(8) Uani d SD 1 2
Li Li1 0.3902(17) 0.7500 -0.0132(8) 0.0456(13) Uani d S 1 2
H H31 0.866(12) 0.6976(8) -0.186(4) 0.092(14) Uiso d D 1 1
H H1 0.5000 0.5000 0.0000 0.10(2) Uiso d S 1 2

loop_
_atom_site_aniso_label
_atom_site_aniso_U_11
_atom_site_aniso_U_22
_atom_site_aniso_U_33
_atom_site_aniso_U_12
_atom_site_aniso_U_13
_atom_site_aniso_U_23
N1 0.0281(10) 0.0194(9) 0.0187(8) 0.000 0.0084(7) 0.000
O1 0.0561(9) 0.0228(7) 0.0254(6) 0.0003(6) 0.0216(6) -0.0014(5)
C2 0.0253(8) 0.0206(7) 0.0198(7) -0.0006(6) 0.0059(5) 0.0012(6)
N2 0.0404(12) 0.0314(12) 0.0196(9) 0.000 0.0124(8) 0.000
O2 0.0584(10) 0.0223(7) 0.0340(7) 0.0004(6) 0.0186(6) 0.0037(5)
C3 0.0348(9) 0.0261(9) 0.0217(7) 0.0000(7) 0.0109(6) 0.0031(6)
C7 0.0300(8) 0.0223(7) 0.0225(7) 0.0009(6) 0.0080(6) 0.0002(6)
O3 0.0642(18) 0.084(2) 0.0247(10) 0.000 0.0122(10) 0.000
Li1 0.039(3) 0.053(3) 0.046(3) 0.000 0.007(2) 0.000

loop_
_atom_type_symbol
_atom_type_description
_atom_type_scat_dispersion_real
_atom_type_scat_dispersion_imag
_atom_type_scat_source
C C 0.0033 0.0016 'International Tables Vol C Tables 4.2.6.8 and 6.1.1.4'
H H 0.0000 0.0000 'International Tables Vol C Tables 4.2.6.8 and 6.1.1.4'
Li Li -0.0003 0.0001 'International Tables Vol C Tables 4.2.6.8 and 6.1.1.4'
N N 0.0061 0.0033 'International Tables Vol C Tables 4.2.6.8 and 6.1.1.4'
O O 0.0106 0.0060 'International Tables Vol C Tables 4.2.6.8 and 6.1.1.4'

loop_
_geom_angle_atom_site_label_1
_geom_angle_atom_site_label_2
_geom_angle_atom_site_label_3
_geom_angle_site_symmetry_1
_geom_angle_site_symmetry_3
_geom_angle
C2 N1 C2 4_575 . 118.8(2)
C2 N1 Li1 4_575 . 120.51(10)
C2 N1 Li1 . . 120.51(10)
C7 O1 Li1 . . 118.33(19)
C7 O1 H1 . . 115.31(13)
Li1 O1 H1 . . 126.08(17)
N1 C2 C3 . . 120.51(16)
N1 C2 C7 . . 115.98(14)
C3 C2 C7 . . 123.52(15)
C3 N2 C3 4_575 . 117.5(2)
N2 C3 C2 . . 121.34(16)
N2 C3 H3 . . 119.3
C2 C3 H3 . . 119.3
O2 C7 O1 . . 126.77(16)
O2 C7 C2 . . 121.16(15)
O1 C7 C2 . . 112.07(15)
Li1 O3 Li1 . 1_655 122.3(3)
Li1 O3 H31 . . 119(3)
Li1 O3 H31 1_655 . 93(3)
O3 Li1 O3 . 1_455 122.3(3)
O3 Li1 N1 . . 137.3(3)
O3 Li1 N1 1_455 . 100.4(3)
O3 Li1 O1 . 4_575 99.45(16)
O3 Li1 O1 1_455 4_575 98.65(16)
N1 Li1 O1 . 4_575 71.83(16)
O3 Li1 O1 . . 99.45(16)
O3 Li1 O1 1_455 . 98.65(16)
N1 Li1 O1 . . 71.84(16)
O1 Li1 O1 4_575 . 141.9(3)
O3 Li1 Li1 . 1_455 150.10(19)
O3 Li1 Li1 1_455 1_455 27.79(19)
N1 Li1 Li1 . 1_455 72.60(17)
O1 Li1 Li1 4_575 1_455 89.89(15)
O1 Li1 Li1 . 1_455 89.89(15)
O3 Li1 Li1 . 1_655 29.90(19)
O3 Li1 Li1 1_455 1_655 152.21(18)
N1 Li1 Li1 . 1_655 107.40(17)
O1 Li1 Li1 4_575 1_655 90.11(15)
O1 Li1 Li1 . 1_655 90.11(15)
Li1 Li1 Li1 1_455 1_655 179.9990(10)

loop_
_geom_bond_atom_site_label_1
_geom_bond_atom_site_label_2
_geom_bond_site_symmetry_2
_geom_bond_distance
_geom_bond_publ_flag
N1 C2 4_575 1.3287(18) ?
N1 C2 . 1.3287(18) ?
N1 Li1 . 2.115(7) y
O1 C7 . 1.295(2) ?
O1 Li1 . 2.271(2) y
O1 H1 . 1.2275(13) ?
C2 C3 . 1.396(2) ?
C2 C7 . 1.506(2) ?
N2 C3 4_575 1.334(2) ?
N2 C3 . 1.334(2) ?
O2 C7 . 1.216(2) ?
C3 H3 . 0.9300 ?
O3 Li1 . 1.950(7) y
O3 Li1 1_655 2.085(7) y
O3 H31 . 0.825(17) ?
Li1 O3 1_455 2.085(7) ?
Li1 O1 4_575 2.271(2) y
Li1 Li1 1_455 3.5346(7) ?
Li1 Li1 1_655 3.5346(7) ?

loop_
_geom_hbond_atom_site_label_D
_geom_hbond_atom_site_label_H
_geom_hbond_atom_site_label_A
_geom_hbond_site_symmetry_A
_geom_hbond_distance_DH
_geom_hbond_distance_HA
_geom_hbond_distance_DA
_geom_hbond_angle_DHA
O3 H31 O2 3_665 0.825(17) 2.244(15) 2.9987(19) 152(3)
O1 H1 O1 3_665 1.2275(13) 1.2275(13) 2.455(3) 180.00(10)
